data_2207149
loop_
_publ_author_name
'K. Ravikumar'
'B. Sridhar'
'C. J.Saikia'
'R. C. Boruah'

_publ_section_title
;
 (<i>Z</i>)-[2-(1-Methyl-1<i>H</i>-indol-3-yl)methylidene]cyclohexanone
;
_journal_coeditor_code BT6754
_journal_issue 11
_journal_name_full 'Acta Crystallographica Section E'
_journal_page_first o3672
_journal_page_last o3673
_journal_paper_doi 10.1107/S1600536805032563
_journal_volume 61
_journal_year 2005
_chemical_formula_iupac 'C16 H17 N O'
_chemical_formula_moiety 'C16 H17 N O'
_chemical_formula_sum 'C16 H17 N O'
_chemical_formula_weight 239.31
_chemical_name_systematic
;
(Z)-[2-(1-Methyl-1H-indol-3-yl)methylidene]cyclohexanone
;
_space_group_IT_number 61
_symmetry_cell_setting orthorhombic
_symmetry_space_group_name_Hall '-P 2ac 2ab'
_symmetry_space_group_name_H-M 'P b c a'
_atom_sites_solution_hydrogens geom
_atom_sites_solution_primary direct
_atom_sites_solution_secondary difmap
_audit_creation_method SHELXL97
_cell_angle_alpha 90.00
_cell_angle_beta 90.00
_cell_angle_gamma 90.00
_cell_formula_units_Z 8
_cell_length_a 7.9154(9)
_cell_length_b 13.7376(14)
_cell_length_c 22.980(3)
_cell_measurement_reflns_used 2714
_cell_measurement_temperature 273(2)
_cell_measurement_theta_max 22.83
_cell_measurement_theta_min 3.05
_cell_volume 2498.8(5)
_computing_cell_refinement 'SAINT (Bruker, 2001)'
_computing_data_collection 'SMART (Bruker, 2001)'
_computing_data_reduction SAINT
_computing_molecular_graphics 'SHELXTL/PC (Sheldrick, 1990)'
_computing_publication_material SHELXL97
_computing_structure_refinement 'SHELXL97 (Sheldrick, 1997)'
_computing_structure_solution 'SHELXS97 (Sheldrick, 1997)'
_diffrn_ambient_temperature 273(2)
_diffrn_measured_fraction_theta_full 0.965
_diffrn_measured_fraction_theta_max 0.965
_diffrn_measurement_device 'Bruker SMART APEX CCD area-detector'
_diffrn_measurement_device_type 'Bruker SMART APEX CCD area-detector'
_diffrn_measurement_method \w
_diffrn_radiation_monochromator graphite
_diffrn_radiation_source 'fine-focus sealed tube'
_diffrn_radiation_type MoK\a
_diffrn_radiation_wavelength 0.71073
_diffrn_reflns_av_R_equivalents 0.0318
_diffrn_reflns_av_sigmaI/netI 0.0237
_diffrn_reflns_limit_h_max 9
_diffrn_reflns_limit_h_min -9
_diffrn_reflns_limit_k_max 14
_diffrn_reflns_limit_k_min -15
_diffrn_reflns_limit_l_max 25
_diffrn_reflns_limit_l_min -27
_diffrn_reflns_number 11800
_diffrn_reflns_theta_full 25.00
_diffrn_reflns_theta_max 25.00
_diffrn_reflns_theta_min 1.77
_diffrn_standards_number 0
_exptl_absorpt_coefficient_mu 0.079
_exptl_absorpt_correction_type none
_exptl_crystal_colour colourless
_exptl_crystal_density_diffrn 1.272
_exptl_crystal_density_method 'not measured'
_exptl_crystal_description needle
_exptl_crystal_F_000 1024
_exptl_crystal_size_max 0.19
_exptl_crystal_size_mid 0.11
_exptl_crystal_size_min 0.09
_refine_diff_density_max 0.206
_refine_diff_density_min -0.145
_refine_ls_extinction_method none
_refine_ls_goodness_of_fit_ref 1.097
_refine_ls_hydrogen_treatment constr
_refine_ls_matrix_type full
_refine_ls_number_parameters 164
_refine_ls_number_reflns 2126
_refine_ls_number_restraints 0
_refine_ls_restrained_S_all 1.097
_refine_ls_R_factor_all 0.0636
_refine_ls_R_factor_gt 0.0516
_refine_ls_shift/su_max 0.000
_refine_ls_shift/su_mean 0.000
_refine_ls_structure_factor_coef Fsqd
_refine_ls_weighting_details 'calc w = 1/[\s^2^(Fo^2^)+(0.0709P)^2^+0.755P] where P = (Fo^2^+2Fc^2^)/3'
_refine_ls_weighting_scheme calc
_refine_ls_wR_factor_gt 0.1330
_refine_ls_wR_factor_ref 0.1411
_reflns_number_gt 1770
_reflns_number_total 2126
_reflns_threshold_expression I>2\s(I)
_cod_data_source_file bt6754.cif
_cod_data_source_block I
_cod_database_code 2207149
_cod_database_fobs_code 2207149

loop_
_symmetry_equiv_pos_as_xyz
'x, y, z'
'-x+1/2, -y, z+1/2'
'-x, y+1/2, -z+1/2'
'x+1/2, -y+1/2, -z'
'-x, -y, -z'
'x-1/2, y, -z-1/2'
'x, -y-1/2, z-1/2'
'-x-1/2, y-1/2, z'

loop_
_atom_site_label
_atom_site_fract_x
_atom_site_fract_y
_atom_site_fract_z
_atom_site_U_iso_or_equiv
_atom_site_adp_type
_atom_site_calc_flag
_atom_site_refinement_flags
_atom_site_occupancy
_atom_site_type_symbol
O1 0.8217(3) 0.67411(14) -0.02017(7) 0.0901(8) Uani d . 1 O
N1 1.0160(2) 0.62749(12) 0.24967(7) 0.0380(4) Uani d . 1 N
C1 1.0932(2) 0.54634(14) 0.22694(8) 0.0348(5) Uani d . 1 C
C2 1.1862(2) 0.47407(16) 0.25431(9) 0.0423(5) Uani d . 1 C
H2 1.2047 0.4752 0.2943 0.051 Uiso calc R 1 H
C3 1.2498(3) 0.40080(17) 0.22022(9) 0.0471(6) Uani d . 1 C
H3 1.3141 0.3519 0.2374 0.057 Uiso calc R 1 H
C4 1.2202(3) 0.39787(16) 0.16014(10) 0.0472(6) Uani d . 1 C
H4 1.2624 0.3464 0.1383 0.057 Uiso calc R 1 H
C5 1.1295(2) 0.47008(15) 0.13314(9) 0.0408(5) Uani d . 1 C
H5 1.1111 0.4681 0.0932 0.049 Uiso calc R 1 H
C6 1.0651(2) 0.54654(14) 0.16639(8) 0.0343(5) Uani d . 1 C
C7 0.9700(2) 0.63318(15) 0.15292(8) 0.0357(5) Uani d . 1 C
C8 0.9433(2) 0.67827(15) 0.20550(8) 0.0382(5) Uani d . 1 C
H8 0.8835 0.7360 0.2102 0.046 Uiso calc R 1 H
C9 0.9946(3) 0.64802(17) 0.31138(8) 0.0490(6) Uani d . 1 C
H9A 0.9423 0.7106 0.3161 0.073 Uiso calc R 1 H
H9B 1.1030 0.6481 0.3301 0.073 Uiso calc R 1 H
H9C 0.9244 0.5989 0.3286 0.073 Uiso calc R 1 H
C10 0.9216(2) 0.65971(15) 0.09448(8) 0.0394(5) Uani d . 1 C
H10 0.9315 0.6097 0.0674 0.047 Uiso calc R 1 H
C11 0.8647(3) 0.74406(15) 0.07244(8) 0.0391(5) Uani d . 1 C
C12 0.8347(3) 0.83447(15) 0.10760(9) 0.0482(6) Uani d . 1 C
H12A 0.9109 0.8342 0.1407 0.058 Uiso calc R 1 H
H12B 0.7202 0.8328 0.1226 0.058 Uiso calc R 1 H
C13 0.8594(4) 0.92872(17) 0.07414(10) 0.0596(7) Uani d . 1 C
H13A 0.8163 0.9826 0.0970 0.072 Uiso calc R 1 H
H13B 0.9791 0.9395 0.0678 0.072 Uiso calc R 1 H
C14 0.7697(3) 0.92591(18) 0.01639(10) 0.0603(7) Uani d . 1 C
H14A 0.7849 0.9876 -0.0035 0.072 Uiso calc R 1 H
H14B 0.6497 0.9163 0.0227 0.072 Uiso calc R 1 H
C15 0.8380(3) 0.84456(17) -0.02102(9) 0.0550(6) Uani d . 1 C
H15A 0.7706 0.8402 -0.0562 0.066 Uiso calc R 1 H
H15B 0.9528 0.8604 -0.0324 0.066 Uiso calc R 1 H
C16 0.8381(3) 0.74745(17) 0.00849(9) 0.0488(6) Uani d . 1 C

loop_
_atom_site_aniso_label
_atom_site_aniso_U_11
_atom_site_aniso_U_22
_atom_site_aniso_U_33
_atom_site_aniso_U_12
_atom_site_aniso_U_13
_atom_site_aniso_U_23
O1 0.175(2) 0.0523(13) 0.0432(10) 0.0157(12) -0.0290(11) -0.0103(8)
N1 0.0430(9) 0.0408(11) 0.0301(8) -0.0010(8) -0.0002(6) 0.0002(7)
C1 0.0333(9) 0.0348(12) 0.0363(10) -0.0067(8) 0.0023(7) 0.0019(8)
C2 0.0413(11) 0.0470(14) 0.0386(10) -0.0050(9) -0.0034(8) 0.0103(10)
C3 0.0433(11) 0.0413(15) 0.0567(14) 0.0020(10) -0.0008(10) 0.0110(10)
C4 0.0496(12) 0.0381(14) 0.0537(13) 0.0021(10) 0.0077(10) 0.0001(10)
C5 0.0463(11) 0.0397(13) 0.0363(10) -0.0032(9) 0.0034(8) -0.0003(9)
C6 0.0348(9) 0.0345(12) 0.0336(10) -0.0065(8) 0.0023(8) 0.0029(8)
C7 0.0399(10) 0.0336(12) 0.0335(10) -0.0018(9) 0.0002(8) 0.0018(8)
C8 0.0405(10) 0.0347(12) 0.0394(11) 0.0013(9) 0.0000(8) 0.0020(9)
C9 0.0523(12) 0.0599(16) 0.0346(11) -0.0012(11) 0.0008(9) -0.0039(10)
C10 0.0475(11) 0.0362(13) 0.0346(10) -0.0016(9) 0.0007(8) -0.0027(8)
C11 0.0466(11) 0.0367(13) 0.0340(10) 0.0001(9) -0.0028(8) -0.0003(8)
C12 0.0657(14) 0.0418(14) 0.0370(11) 0.0034(11) -0.0053(10) -0.0003(9)
C13 0.0906(18) 0.0387(14) 0.0495(13) 0.0012(13) -0.0122(12) 0.0022(10)
C14 0.0866(18) 0.0438(16) 0.0504(13) 0.0071(13) -0.0104(12) 0.0071(11)
C15 0.0714(15) 0.0567(16) 0.0369(12) 0.0061(12) -0.0056(10) 0.0080(10)
C16 0.0653(14) 0.0447(15) 0.0365(11) 0.0083(11) -0.0073(10) -0.0036(10)

loop_
_atom_type_symbol
_atom_type_description
_atom_type_scat_dispersion_real
_atom_type_scat_dispersion_imag
_atom_type_scat_source
C C 0.0033 0.0016 'International Tables Vol C Tables 4.2.6.8 and 6.1.1.4'
H H 0.0000 0.0000 'International Tables Vol C Tables 4.2.6.8 and 6.1.1.4'
N N 0.0061 0.0033 'International Tables Vol C Tables 4.2.6.8 and 6.1.1.4'
O O 0.0106 0.0060 'International Tables Vol C Tables 4.2.6.8 and 6.1.1.4'

loop_
_geom_angle_atom_site_label_1
_geom_angle_atom_site_label_2
_geom_angle_atom_site_label_3
_geom_angle
_geom_angle_publ_flag
C8 N1 C1 108.70(16) y
C8 N1 C9 125.38(17) y
C1 N1 C9 125.38(17) y
N1 C1 C2 130.12(18) ?
N1 C1 C6 107.67(16) y
C2 C1 C6 122.21(18) ?
C3 C2 C1 117.48(19) ?
C3 C2 H2 121.3 ?
C1 C2 H2 121.3 ?
C2 C3 C4 121.50(19) ?
C2 C3 H3 119.3 ?
C4 C3 H3 119.3 ?
C5 C4 C3 120.8(2) ?
C5 C4 H4 119.6 ?
C3 C4 H4 119.6 ?
C4 C5 C6 119.18(18) ?
C4 C5 H5 120.4 ?
C6 C5 H5 120.4 ?
C5 C6 C1 118.79(17) ?
C5 C6 C7 134.00(17) ?
C1 C6 C7 107.21(16) ?
C8 C7 C6 105.28(16) ?
C8 C7 C10 131.6(2) ?
C6 C7 C10 123.14(17) ?
N1 C8 C7 111.12(19) y
N1 C8 H8 124.4 ?
C7 C8 H8 124.4 ?
N1 C9 H9A 109.5 ?
N1 C9 H9B 109.5 ?
H9A C9 H9B 109.5 ?
N1 C9 H9C 109.5 ?
H9A C9 H9C 109.5 ?
H9B C9 H9C 109.5 ?
C11 C10 C7 131.16(19) ?
C11 C10 H10 114.4 ?
C7 C10 H10 114.4 ?
C10 C11 C16 116.61(18) ?
C10 C11 C12 124.36(17) ?
C16 C11 C12 118.97(18) ?
C11 C12 C13 114.38(18) ?
C11 C12 H12A 108.7 ?
C13 C12 H12A 108.7 ?
C11 C12 H12B 108.7 ?
C13 C12 H12B 108.7 ?
H12A C12 H12B 107.6 ?
C14 C13 C12 111.3(2) ?
C14 C13 H13A 109.4 ?
C12 C13 H13A 109.4 ?
C14 C13 H13B 109.4 ?
C12 C13 H13B 109.4 ?
H13A C13 H13B 108.0 ?
C13 C14 C15 110.6(2) ?
C13 C14 H14A 109.5 ?
C15 C14 H14A 109.5 ?
C13 C14 H14B 109.5 ?
C15 C14 H14B 109.5 ?
H14A C14 H14B 108.1 ?
C16 C15 C14 113.69(18) ?
C16 C15 H15A 108.8 ?
C14 C15 H15A 108.8 ?
C16 C15 H15B 108.8 ?
C14 C15 H15B 108.8 ?
H15A C15 H15B 107.7 ?
O1 C16 C11 121.8(2) y
O1 C16 C15 119.70(18) y
C11 C16 C15 118.44(19) ?

loop_
_geom_bond_atom_site_label_1
_geom_bond_atom_site_label_2
_geom_bond_distance
_geom_bond_publ_flag
O1 C16 1.210(3) y
N1 C8 1.359(2) y
N1 C1 1.374(2) y
N1 C9 1.456(2) y
C1 C2 1.387(3) ?
C1 C6 1.409(3) ?
C2 C3 1.371(3) ?
C2 H2 0.9300 ?
C3 C4 1.401(3) ?
C3 H3 0.9300 ?
C4 C5 1.373(3) ?
C4 H4 0.9300 ?
C5 C6 1.395(3) ?
C5 H5 0.9300 ?
C6 C7 1.442(3) ?
C7 C8 1.374(3) ?
C7 C10 1.443(3) ?
C8 H8 0.9300 ?
C9 H9A 0.9600 ?
C9 H9B 0.9600 ?
C9 H9C 0.9600 ?
C10 C11 1.342(3) ?
C10 H10 0.9300 ?
C11 C16 1.485(3) ?
C11 C12 1.501(3) ?
C12 C13 1.518(3) ?
C12 H12A 0.9700 ?
C12 H12B 0.9700 ?
C13 C14 1.505(3) ?
C13 H13A 0.9700 ?
C13 H13B 0.9700 ?
C14 C15 1.510(3) ?
C14 H14A 0.9700 ?
C14 H14B 0.9700 ?
C15 C16 1.497(3) ?
C15 H15A 0.9700 ?
C15 H15B 0.9700 ?

loop_
_geom_torsion_atom_site_label_1
_geom_torsion_atom_site_label_2
_geom_torsion_atom_site_label_3
_geom_torsion_atom_site_label_4
_geom_torsion
C8 N1 C1 C2 178.40(19)
C9 N1 C1 C2 -9.7(3)
C8 N1 C1 C6 -0.8(2)
C9 N1 C1 C6 171.11(17)
N1 C1 C2 C3 -179.74(19)
C6 C1 C2 C3 -0.7(3)
C1 C2 C3 C4 -1.0(3)
C2 C3 C4 C5 1.7(3)
C3 C4 C5 C6 -0.6(3)
C4 C5 C6 C1 -1.0(3)
C4 C5 C6 C7 178.5(2)
N1 C1 C6 C5 -179.08(16)
C2 C1 C6 C5 1.7(3)
N1 C1 C6 C7 1.30(19)
C2 C1 C6 C7 -177.94(17)
C5 C6 C7 C8 179.1(2)
C1 C6 C7 C8 -1.3(2)
C5 C6 C7 C10 -1.4(3)
C1 C6 C7 C10 178.17(17)
C1 N1 C8 C7 -0.1(2)
C9 N1 C8 C7 -171.98(18)
C6 C7 C8 N1 0.9(2)
C10 C7 C8 N1 -178.54(19)
C8 C7 C10 C11 14.4(4)
C6 C7 C10 C11 -164.9(2)
C7 C10 C11 C16 175.8(2)
C7 C10 C11 C12 -1.3(4)
C10 C11 C12 C13 150.0(2)
C16 C11 C12 C13 -27.1(3)
C11 C12 C13 C14 47.6(3)
C12 C13 C14 C15 -60.8(3)
C13 C14 C15 C16 52.8(3)
C10 C11 C16 O1 20.1(3)
C12 C11 C16 O1 -162.6(3)
C10 C11 C16 C15 -157.7(2)
C12 C11 C16 C15 19.6(3)
C14 C15 C16 O1 149.9(3)
C14 C15 C16 C11 -32.3(3)

loop_
_cod_related_entry_id
_cod_related_entry_database
_cod_related_entry_code
1 ChemSpider 30654880
